data_4303743
loop_
_publ_author_name
'Jared Nieboer'
'William Hillary'
'Xin Yu'
'H\'el\`ene P. A. Mercier'
'Michael Gerken'

_publ_section_title
;
Syntheses, Characterization, and Computational Study of WSF4 and WSF4.CH3CN
;
_journal_name_full 'Inorganic Chemistry'
_journal_page_first 11251
_journal_page_last 11258
_journal_paper_doi 10.1021/ic901752w
_journal_volume 48
_journal_year 2009
_chemical_formula_sum 'F4 S W'
_chemical_formula_weight 291.91
_chemical_name_systematic
; 
 ? 
;
_space_group_IT_number 29
_symmetry_cell_setting orthorhombic
_symmetry_space_group_name_Hall 'P 2c -2ac'
_symmetry_space_group_name_H-M 'P c a 21'
_atom_sites_solution_primary direct
_atom_sites_solution_secondary difmap
_audit_creation_method SHELXL-97
_cell_angle_alpha 90.00
_cell_angle_beta 90.00
_cell_angle_gamma 90.00
_cell_formula_units_Z 8
_cell_length_a 16.886(3)
_cell_length_b 5.3754(8)
_cell_length_c 9.4435(14)
_cell_measurement_temperature 153(2)
_cell_volume 857.2(2)
_computing_structure_refinement 'SHELXL-97 (Sheldrick, 2008)'
_computing_structure_solution 'SHELXS-97 (Sheldrick, 2008)'
_diffrn_ambient_temperature 153(2)
_diffrn_measured_fraction_theta_full 0.997
_diffrn_measured_fraction_theta_max 0.997
_diffrn_radiation_monochromator graphite
_diffrn_radiation_source 'fine-focus sealed tube'
_diffrn_radiation_type MoK\a
_diffrn_radiation_wavelength 0.71073
_diffrn_reflns_av_R_equivalents 0.0391
_diffrn_reflns_av_sigmaI/netI 0.0363
_diffrn_reflns_limit_h_max 21
_diffrn_reflns_limit_h_min -21
_diffrn_reflns_limit_k_max 6
_diffrn_reflns_limit_k_min -6
_diffrn_reflns_limit_l_max 12
_diffrn_reflns_limit_l_min -12
_diffrn_reflns_number 8767
_diffrn_reflns_theta_full 27.57
_diffrn_reflns_theta_max 27.57
_diffrn_reflns_theta_min 2.41
_exptl_absorpt_coefficient_mu 27.381
_exptl_absorpt_correction_T_max 0.7456
_exptl_absorpt_correction_T_min 0.2665
_exptl_absorpt_correction_type multi-scan
_exptl_crystal_density_diffrn 4.524
_exptl_crystal_density_method 'not measured'
_exptl_crystal_F_000 1008
_exptl_crystal_size_max 0.10
_exptl_crystal_size_mid 0.06
_exptl_crystal_size_min 0.03
_refine_diff_density_max 1.331
_refine_diff_density_min -1.062
_refine_diff_density_rms 0.207
_refine_ls_abs_structure_details 'Flack H D (1983), Acta Cryst. A39, 876-881'
_refine_ls_abs_structure_Flack 0.024(13)
_refine_ls_extinction_coef 0.00027(7)
_refine_ls_extinction_expression Fc^*^=kFc[1+0.001xFc^2^\l^3^/sin(2\q)]^-1/4^
_refine_ls_extinction_method SHELXL
_refine_ls_goodness_of_fit_ref 1.015
_refine_ls_matrix_type full
_refine_ls_number_parameters 110
_refine_ls_number_reflns 1953
_refine_ls_number_restraints 1
_refine_ls_restrained_S_all 1.015
_refine_ls_R_factor_all 0.0230
_refine_ls_R_factor_gt 0.0201
_refine_ls_shift/su_max 0.013
_refine_ls_shift/su_mean 0.003
_refine_ls_structure_factor_coef Fsqd
_refine_ls_weighting_details 'calc w=1/[\s^2^(Fo^2^)+(0.0177P)^2^+0.0000P] where P=(Fo^2^+2Fc^2^)/3'
_refine_ls_weighting_scheme calc
_refine_ls_wR_factor_gt 0.0412
_refine_ls_wR_factor_ref 0.0422
_reflns_number_gt 1856
_reflns_number_total 1953
_reflns_threshold_expression >2sigma(I)
_cod_data_source_file ic901752w_si_002_1.cif
_cod_data_source_block mg07006_0ma
_cod_database_code 4303743

loop_
_symmetry_equiv_pos_as_xyz
'x, y, z'
'-x, -y, z+1/2'
'x+1/2, -y, z'
'-x+1/2, y, z+1/2'

loop_
_atom_site_label
_atom_site_type_symbol
_atom_site_fract_x
_atom_site_fract_y
_atom_site_fract_z
_atom_site_U_iso_or_equiv
_atom_site_adp_type
_atom_site_occupancy
_atom_site_symmetry_multiplicity
_atom_site_calc_flag
_atom_site_refinement_flags
_atom_site_disorder_assembly
_atom_site_disorder_group
W1 W -0.654218(18) -0.03145(5) -0.41800(4) 0.01579(8) Uani 1 1 d . . .
W2 W -0.627522(16) -0.33990(6) -0.81038(3) 0.01551(8) Uani 1 1 d . . .
S1 S -0.64075(15) 0.0868(4) -0.2090(2) 0.0279(5) Uani 1 1 d . . .
S2 S -0.52511(14) -0.4804(5) -0.7181(3) 0.0309(5) Uani 1 1 d . . .
F1 F -0.6146(3) -0.3514(8) -0.4090(6) 0.0330(12) Uani 1 1 d . . .
F6 F -0.5975(3) -0.0240(9) -0.8627(6) 0.0329(13) Uani 1 1 d . . .
F2 F -0.7567(3) -0.1884(9) -0.4050(5) 0.0328(12) Uani 1 1 d . . .
F3 F -0.7093(3) 0.2277(9) -0.4984(5) 0.0309(12) Uani 1 1 d . . .
F5 F -0.6731(3) -0.1724(9) -0.6471(5) 0.0258(11) Uani 1 1 d . . .
F7 F -0.6169(3) -0.4467(10) -0.9949(5) 0.0289(12) Uani 1 1 d . . .
F8 F -0.6986(3) -0.5871(10) -0.7707(5) 0.0283(12) Uani 1 1 d . . .
F4 F -0.5616(3) 0.0750(11) -0.4992(5) 0.0333(12) Uani 1 1 d . . .

loop_
_atom_site_aniso_label
_atom_site_aniso_U_11
_atom_site_aniso_U_22
_atom_site_aniso_U_33
_atom_site_aniso_U_23
_atom_site_aniso_U_13
_atom_site_aniso_U_12
W1 0.01656(15) 0.01833(15) 0.01246(12) -0.00048(16) -0.00077(15) -0.00211(12)
W2 0.01545(14) 0.01817(15) 0.01289(12) -0.00153(14) 0.00148(16) 0.00157(13)
S1 0.0378(14) 0.0310(12) 0.0150(9) -0.0025(10) -0.0046(9) -0.0072(10)
S2 0.0220(12) 0.0397(13) 0.0310(12) 0.0008(10) -0.0024(9) 0.0089(9)
F1 0.044(3) 0.022(3) 0.033(3) 0.004(3) -0.010(3) 0.011(2)
F6 0.042(4) 0.025(3) 0.032(3) -0.003(2) 0.012(2) 0.000(2)
F2 0.026(3) 0.053(3) 0.020(2) -0.009(3) 0.004(2) -0.016(2)
F3 0.044(3) 0.026(3) 0.023(3) 0.005(2) -0.006(2) 0.009(2)
F5 0.024(3) 0.038(3) 0.016(2) -0.003(2) 0.0007(19) 0.007(2)
F7 0.036(3) 0.032(3) 0.018(3) -0.005(2) 0.005(2) 0.007(2)
F8 0.029(3) 0.030(3) 0.026(3) -0.002(2) -0.003(2) -0.008(2)
F4 0.023(3) 0.050(3) 0.027(3) 0.001(2) 0.002(2) -0.014(3)

loop_
_atom_type_symbol
_atom_type_description
_atom_type_scat_dispersion_real
_atom_type_scat_dispersion_imag
_atom_type_scat_source
F F 0.0171 0.0103 'International Tables Vol C Tables 4.2.6.8 and 6.1.1.4'
S S 0.1246 0.1234 'International Tables Vol C Tables 4.2.6.8 and 6.1.1.4'
W W -0.8490 6.8722 'International Tables Vol C Tables 4.2.6.8 and 6.1.1.4'

loop_
_geom_angle_atom_site_label_1
_geom_angle_atom_site_label_2
_geom_angle_atom_site_label_3
_geom_angle
_geom_angle_site_symmetry_1
_geom_angle_site_symmetry_3
_geom_angle_publ_flag
F4 W1 F3 91.3(3) . . ?
F4 W1 F1 90.1(3) . . ?
F3 W1 F1 155.1(2) . . ?
F4 W1 F2 158.2(2) . . ?
F3 W1 F2 84.5(2) . . ?
F1 W1 F2 85.1(2) . . ?
F4 W1 S1 101.98(17) . . ?
F3 W1 S1 102.42(17) . . ?
F1 W1 S1 101.6(2) . . ?
F2 W1 S1 99.83(16) . . ?
F4 W1 F5 80.1(2) . . ?
F3 W1 F5 78.0(2) . . ?
F1 W1 F5 77.8(2) . . ?
F2 W1 F5 78.06(19) . . ?
S1 W1 F5 177.81(15) . . ?
F8 W2 F7 91.8(2) . . ?
F8 W2 F6 155.0(2) . . ?
F7 W2 F6 90.4(2) . . ?
F8 W2 F5 85.1(2) . . ?
F7 W2 F5 158.8(2) . . ?
F6 W2 F5 83.9(2) . . ?
F8 W2 S2 101.30(18) . . ?
F7 W2 S2 101.66(19) . . ?
F6 W2 S2 102.62(19) . . ?
F5 W2 S2 99.51(16) . . ?
F8 W2 F2 77.2(2) . 4_354 ?
F7 W2 F2 79.9(2) . 4_354 ?
F6 W2 F2 78.6(2) . 4_354 ?
F5 W2 F2 78.91(18) . 4_354 ?
S2 W2 F2 177.90(15) . 4_354 ?
W1 F2 W2 160.5(3) . 4_355 ?
W2 F5 W1 147.0(3) . . ?

loop_
_geom_bond_atom_site_label_1
_geom_bond_atom_site_label_2
_geom_bond_distance
_geom_bond_site_symmetry_2
_geom_bond_publ_flag
W1 F4 1.834(5) . ?
W1 F3 1.839(5) . ?
W1 F1 1.847(4) . ?
W1 F2 1.929(5) . ?
W1 S1 2.086(2) . ?
W1 F5 2.315(5) . ?
W2 F8 1.829(5) . ?
W2 F7 1.844(5) . ?
W2 F6 1.840(5) . ?
W2 F5 1.944(5) . ?
W2 S2 2.078(2) . ?
W2 F2 2.298(5) 4_354 ?
F2 W2 2.298(5) 4_355 ?
